data_2020200
loop_
_publ_author_name
'Ogawa, A.'
'Yamato, H.'
'Sasaki, Y.'
'Ichida, H.'
'Lee, U.'
'Kobayashi, A.'

_publ_section_title
;
 Structure of pentapotassium dihydrogen hexamolybdo antimonate
 heptahydrate
;
_journal_name_full 'Acta Crystallographica C (39,1983-)'
_journal_page_first 1879
_journal_page_last 1881
_journal_volume 44
_journal_year 1988
_chemical_formula_sum 'H16 K5 Mo6 O31 Sb'
_chemical_name_systematic 'K5 H2 (Sb Mo6 O24) (H2 O)7'
_space_group_IT_number 14
_symmetry_space_group_name_Hall '-P 2yab'
_symmetry_space_group_name_H-M 'P 1 21/a 1'
_cell_angle_alpha 90
_cell_angle_beta 112.15
_cell_angle_gamma 90
_cell_formula_units_Z 4
_cell_length_a 20.783
_cell_length_b 10.105
_cell_length_c 15.085
_cell_volume 2934.233
_citation_journal_id_ASTM ACSCEE
_cod_data_source_file Ogawa_ACSCEE_1988_1610.cif
_cod_data_source_block H16K5Mo6O31Sb1
_cod_original_sg_symbol_Hall '-P 2ybc (z,y,-x)'
_cod_original_formula_sum 'H16 K5 Mo6 O31 Sb1'
_cod_database_code 2020200

loop_
_symmetry_equiv_pos_as_xyz
x,y,z
-x+1/2,y+1/2,-z
-x,-y,-z
x-1/2,-y-1/2,z

loop_
_atom_site_label
_atom_site_type_symbol
_atom_site_fract_x
_atom_site_fract_y
_atom_site_fract_z
_atom_site_occupancy
_atom_site_U_iso_or_equiv
O26 O-2 -0.1252 0.4696 0.134 1 0.0
O16 O-2 -0.1696 -0.2455 0.1392 1 0.0
O10 O-2 -0.1201 0.1975 0.1295 1 0.0
O11 O-2 0.0596 0.1074 0.4468 1 0.0
Mo5 Mo+6 0.15415 -0.03913 0.4577 1 0.0
K3 K+1 0.2406 -0.047 0.1216 1 0.0
O28 O-2 0.0014 0.6888 0.1232 1 0.0
O8 O-2 -0.1848 -0.0421 0.2571 1 0.0
K4 K+1 0.1429 0.336 0.4696 1 0.0
Mo1 Mo+6 0.03323 -0.26611 0.39587 1 0.0
O3 O-2 -0.0448 -0.1066 0.3851 1 0.0
Mo4 Mo+6 -0.05396 0.08594 0.09495 1 0.0
K5 K+1 -0.1346 0.697 -0.0187 1 0.0
O5 O-2 -0.042 -0.2906 0.2745 1 0.0
Sb1 Sb+5 -0.01178 0.04171 0.3276 1 0.0
O20 O-2 -0.1136 -0.0088 0.0056 1 0.0
K1 K+1 0.1964 0.6549 0.2899 1 0.0
O23 O-2 -0.222 0.2312 0.2074 1 0.0
O29 O-2 0.1903 0.5851 0.578 1 0.0
O12 O-2 -0.0847 0.1664 0.329 1 0.0
O6 O-2 0.0245 -0.0286 0.1267 1 0.0
O2 O-2 -0.0829 -0.0254 0.2045 1 0.0
O25 O-2 0.0183 0.4032 0.2918 1 0.0
Mo6 Mo+6 -0.17916 0.10318 0.17756 1 0.0
O7 O-2 0.0973 -0.156 0.5006 1 0.0
O27 O-2 0.1814 0.386 0.3073 1 0.0
O19 O-2 -0.0315 0.2167 0.0386 1 0.0
O13 O-2 0.0046 -0.3605 0.4684 1 0.0
K2 K+1 -0.0891 0.4404 0.3485 1 0.0
Mo3 Mo+6 0.10783 0.03303 0.22991 1 0.0
O24 O-2 -0.2391 0.0441 0.0697 1 0.0
O1 O-2 0.0621 -0.0869 0.3274 1 0.0
O18 O-2 0.1595 -0.0981 0.2267 1 0.0
O21 O-2 0.1981 0.0532 0.5572 1 0.0
O9 O-2 0.1581 0.0855 0.3629 1 0.0
Mo2 Mo+6 0.12932 -0.19647 0.25596 1 0.0
O22 O-2 0.2123 -0.1558 0.4506 1 0.0
O4 O-2 0.0198 0.1476 0.2434 1 0.0
O17 O-2 0.1324 0.1604 0.1749 1 0.0
O14 O-2 0.0933 -0.361 0.3715 1 0.0
O31 O-2 0.0621 0.4431 0.1107 1 0.0
O15 O-2 -0.161 -0.3013 0.3206 1 0.0
O30 O-2 0.1764 0.6844 0.0947 1 0.0
